data_4504985
loop_
_publ_author_name
'Michaelides, Adonis'
'Skoulika, Stavroula'

_publ_contact_author 'Stavroula Skoulika'
_publ_section_title
;
 Reactive Microporous Rare-Earth Coordination Polymers that Exhibit
 Single-Crystal-to-Single-Crystal Dehydration and Rehydration
;
_journal_issue 2
_journal_name_full 'Crystal Growth &amp; Design'
_journal_page_first 529
_journal_paper_doi 10.1021/cg049725v
_journal_volume 5
_journal_year 2005
_chemical_formula_sum 'C12 H16 Ce2 O20'
_chemical_formula_weight 760.48
_chemical_name_systematic
; 
 ? 
;
_space_group_IT_number 2
_symmetry_cell_setting triclinic
_symmetry_space_group_name_Hall '-P 1'
_symmetry_space_group_name_H-M 'P -1'
_atom_sites_solution_hydrogens geom
_atom_sites_solution_primary direct
_atom_sites_solution_secondary difmap
_audit_creation_method SHELXL-97
_cell_angle_alpha 95.590(10)
_cell_angle_beta 115.700(10)
_cell_angle_gamma 110.260(10)
_cell_formula_units_Z 2
_cell_length_a 8.3040(10)
_cell_length_b 8.7280(10)
_cell_length_c 9.1770(10)
_cell_measurement_reflns_used 26
_cell_measurement_temperature 293(2)
_cell_measurement_theta_max 12.2
_cell_measurement_theta_min 9.5
_cell_volume 537.59(14)
_computing_cell_refinement XSCANS
_computing_data_collection XSCANS
_computing_data_reduction XSCANS
_computing_structure_refinement 'SHELXL-97 (Sheldrick, 1997)'
_computing_structure_solution 'SHELXS-97 (Sheldrick, 1990)'
_diffrn_ambient_temperature 293(2)
_diffrn_measured_fraction_theta_full 0.985
_diffrn_measured_fraction_theta_max 0.985
_diffrn_measurement_device_type P4
_diffrn_measurement_method scintillation
_diffrn_radiation_monochromator graphite
_diffrn_radiation_source 'fine-focus sealed tube'
_diffrn_radiation_type MoK\a
_diffrn_radiation_wavelength 0.71073
_diffrn_reflns_av_R_equivalents 0.0241
_diffrn_reflns_av_sigmaI/netI 0.0380
_diffrn_reflns_limit_h_max 9
_diffrn_reflns_limit_h_min -1
_diffrn_reflns_limit_k_max 9
_diffrn_reflns_limit_k_min -9
_diffrn_reflns_limit_l_max 10
_diffrn_reflns_limit_l_min -10
_diffrn_reflns_number 2292
_diffrn_reflns_theta_full 24.99
_diffrn_reflns_theta_max 24.99
_diffrn_reflns_theta_min 2.58
_diffrn_standards_interval_count 100
_diffrn_standards_number 2
_exptl_absorpt_coefficient_mu 4.278
_exptl_crystal_colour colorless
_exptl_crystal_density_diffrn 2.349
_exptl_crystal_density_method 'not measured'
_exptl_crystal_description prismatic
_exptl_crystal_F_000 364
_exptl_crystal_size_max 0.20
_exptl_crystal_size_mid 0.12
_exptl_crystal_size_min 0.10
_refine_diff_density_max 0.753
_refine_diff_density_min -0.643
_refine_diff_density_rms 0.143
_refine_ls_extinction_method none
_refine_ls_goodness_of_fit_ref 0.924
_refine_ls_hydrogen_treatment mixed
_refine_ls_matrix_type fullcycle
_refine_ls_number_parameters 178
_refine_ls_number_reflns 1866
_refine_ls_number_restraints 0
_refine_ls_restrained_S_all 0.924
_refine_ls_R_factor_all 0.0279
_refine_ls_R_factor_gt 0.0254
_refine_ls_shift/su_max 0.000
_refine_ls_shift/su_mean 0.000
_refine_ls_structure_factor_coef Fsqd
_refine_ls_weighting_details 'w=1/[\s^2^(Fo^2^)+(0.0384P)^2^+2.3554P] where P=(Fo^2^+2Fc^2^)/3'
_refine_ls_weighting_scheme calc
_refine_ls_wR_factor_gt 0.0636
_refine_ls_wR_factor_ref 0.0660
_reflns_number_gt 1752
_reflns_number_total 1866
_reflns_threshold_expression >2sigma(I)
_cod_data_source_file cg049725vsi20040805_010216.cif
_cod_data_source_block ceacet1
_cod_depositor_comments
;
The following automatic conversions were performed:

'_refine_ls_weighting_scheme' value 'calc
w=1/[\s^2^(Fo^2^)+(0.0384P)^2^+2.3554P] where P=(Fo^2^+2Fc^2^)/3' was
changed to 'calc'. New tag '_refine_ls_weighting_details' was
created. The value of the new tag was set to
'w=1/[\s^2^(Fo^2^)+(0.0384P)^2^+2.3554P] where P=(Fo^2^+2Fc^2^)/3'.

Automatic conversion script
Id: cif_fix_values 3143 2015-03-26 13:38:13Z robertas 
;
_cod_original_cell_volume 537.59(11)
_cod_original_sg_symbol_H-M P-1
_cod_database_code 4504985

loop_
_symmetry_equiv_pos_as_xyz
'x, y, z'
'-x, -y, -z'

loop_
_atom_site_label
_atom_site_type_symbol
_atom_site_fract_x
_atom_site_fract_y
_atom_site_fract_z
_atom_site_U_iso_or_equiv
_atom_site_adp_type
_atom_site_occupancy
_atom_site_calc_flag
Ce1 Ce 0.08038(3) 0.00805(3) 0.26821(3) 0.01217(11) Uani 1 d
O1 O -0.1536(5) 0.0248(4) -0.0111(4) 0.0214(7) Uani 1 d
O2 O 0.3943(5) 0.0122(5) 0.2622(4) 0.0221(7) Uani 1 d
O3 O -0.0894(6) -0.2972(4) 0.0939(4) 0.0287(8) Uani 1 d
O4 O -0.0710(7) -0.4873(5) 0.2371(5) 0.0502(14) Uani 1 d
O5 O 0.3633(5) 0.1975(4) 0.5490(4) 0.0247(8) Uani 1 d
O6 O -0.1891(5) -0.1312(5) 0.3227(5) 0.0333(9) Uani 1 d
O7 O 0.2598(6) 0.2948(5) 0.2443(5) 0.0267(8) Uani 1 d
O8 O -0.0309(6) 0.2256(5) 0.3421(5) 0.0263(8) Uani 1 d
O9 O 0.2113(6) -0.1658(5) 0.4597(4) 0.0213(7) Uani 1 d
C1 C 0.3279(7) -0.0042(6) 0.1075(6) 0.0166(9) Uani 1 d
C2 C 0.4534(7) -0.0001(7) 0.0329(6) 0.0213(10) Uani 1 d
C3 C -0.1490(8) -0.4453(6) 0.1098(6) 0.0264(11) Uani 1 d
C4 C 0.3308(8) -0.4246(6) 0.0399(6) 0.0264(11) Uani 1 d
C5 C 0.4781(8) -0.3255(6) 0.1657(6) 0.0210(10) Uani 1 d
C6 C 0.3448(7) 0.2100(6) 0.6764(6) 0.0171(9) Uani 1 d
O10 O 0.3326(8) -0.4393(7) 0.5753(9) 0.081(2) Uani 1 d
H81 H -0.041(8) 0.307(8) 0.309(7) 0.021(15) Uiso 1 d
H71 H 0.208(10) 0.309(8) 0.151(9) 0.038(18) Uiso 1 d
H91 H 0.331(11) -0.143(9) 0.506(9) 0.040(19) Uiso 1 d
H92 H 0.183(12) -0.274(11) 0.416(10) 0.06(2) Uiso 1 d
H82 H -0.076(11) 0.208(10) 0.407(10) 0.06(2) Uiso 1 d
H72 H 0.379(11) 0.343(9) 0.301(9) 0.035(18) Uiso 1 d

loop_
_atom_site_aniso_label
_atom_site_aniso_U_11
_atom_site_aniso_U_22
_atom_site_aniso_U_33
_atom_site_aniso_U_23
_atom_site_aniso_U_13
_atom_site_aniso_U_12
Ce1 0.01196(15) 0.01210(16) 0.01196(15) 0.00342(10) 0.00587(11) 0.00490(11)
O1 0.0172(17) 0.0307(19) 0.0171(16) 0.0082(14) 0.0068(14) 0.0134(14)
O2 0.0205(17) 0.037(2) 0.0181(17) 0.0120(14) 0.0132(14) 0.0165(16)
O3 0.036(2) 0.0150(17) 0.0195(17) 0.0035(13) 0.0057(16) 0.0053(15)
O4 0.063(3) 0.023(2) 0.026(2) 0.0099(17) -0.004(2) 0.010(2)
O5 0.0280(19) 0.0234(18) 0.0151(16) 0.0017(13) 0.0071(15) 0.0089(15)
O6 0.0241(19) 0.030(2) 0.048(2) 0.0148(18) 0.0215(18) 0.0078(16)
O7 0.025(2) 0.0232(19) 0.0225(19) 0.0093(15) 0.0089(17) 0.0036(16)
O8 0.040(2) 0.027(2) 0.031(2) 0.0189(17) 0.0250(18) 0.0236(18)
O9 0.0218(19) 0.0178(18) 0.0237(18) 0.0068(14) 0.0094(15) 0.0102(15)
C1 0.016(2) 0.020(2) 0.018(2) 0.0084(18) 0.0086(19) 0.0105(18)
C2 0.021(2) 0.033(3) 0.019(2) 0.015(2) 0.0116(19) 0.018(2)
C3 0.030(3) 0.020(3) 0.017(2) 0.0023(19) 0.006(2) 0.007(2)
C4 0.035(3) 0.017(2) 0.021(3) 0.007(2) 0.011(2) 0.008(2)
C5 0.028(3) 0.016(2) 0.018(2) 0.0066(19) 0.012(2) 0.007(2)
C6 0.017(2) 0.011(2) 0.022(2) 0.0056(17) 0.0076(19) 0.0061(18)
O10 0.039(3) 0.036(3) 0.115(5) 0.002(3) -0.003(3) 0.019(2)

loop_
_atom_type_symbol
_atom_type_description
_atom_type_scat_dispersion_real
_atom_type_scat_dispersion_imag
_atom_type_scat_source
C C 0.0033 0.0016 'International Tables Vol C Tables 4.2.6.8 and 6.1.1.4'
H H 0.0000 0.0000 'International Tables Vol C Tables 4.2.6.8 and 6.1.1.4'
O O 0.0106 0.0060 'International Tables Vol C Tables 4.2.6.8 and 6.1.1.4'
Ce Ce -0.2486 2.6331 'International Tables Vol C Tables 4.2.6.8 and 6.1.1.4'

loop_
_geom_angle_atom_site_label_1
_geom_angle_atom_site_label_2
_geom_angle_atom_site_label_3
_geom_angle
_geom_angle_site_symmetry_1
_geom_angle_site_symmetry_3
O6 Ce1 O5 104.33(13) . .
O6 Ce1 O3 74.50(13) . .
O5 Ce1 O3 139.89(12) . .
O6 Ce1 O1 91.80(12) . .
O5 Ce1 O1 140.16(11) . .
O3 Ce1 O1 79.26(11) . .
O6 Ce1 O7 138.59(13) . .
O5 Ce1 O7 69.81(13) . .
O3 Ce1 O7 136.78(12) . .
O1 Ce1 O7 74.04(13) . .
O6 Ce1 O8 70.83(13) . .
O5 Ce1 O8 76.57(12) . .
O3 Ce1 O8 135.46(13) . .
O1 Ce1 O8 74.82(12) . .
O7 Ce1 O8 67.95(13) . .
O6 Ce1 O9 77.79(12) . .
O5 Ce1 O9 68.97(12) . .
O3 Ce1 O9 71.74(12) . .
O1 Ce1 O9 150.84(12) . .
O7 Ce1 O9 130.75(13) . .
O8 Ce1 O9 125.07(12) . .
O6 Ce1 O2 147.91(12) . .
O5 Ce1 O2 75.14(11) . .
O3 Ce1 O2 85.59(12) . .
O1 Ce1 O2 109.20(10) . .
O7 Ce1 O2 72.28(12) . .
O8 Ce1 O2 137.07(12) . .
O9 Ce1 O2 72.11(11) . .
O6 Ce1 O1 137.59(12) . 2
O5 Ce1 O1 117.37(11) . 2
O3 Ce1 O1 68.91(12) . 2
O1 Ce1 O1 61.31(12) . 2
O7 Ce1 O1 68.57(12) . 2
O8 Ce1 O1 124.51(11) . 2
O9 Ce1 O1 109.20(11) . 2
O2 Ce1 O1 48.80(10) . 2
O6 Ce1 C1 151.31(13) . .
O5 Ce1 C1 95.89(12) . .
O3 Ce1 C1 76.91(13) . .
O1 Ce1 C1 85.25(11) . .
O7 Ce1 C1 67.66(13) . .
O8 Ce1 C1 134.78(12) . .
O9 Ce1 C1 91.06(12) . .
O2 Ce1 C1 24.25(11) . .
O1 Ce1 C1 24.57(11) 2 .
C1 O1 Ce1 145.8(3) 2 .
C1 O1 Ce1 92.7(3) 2 2
Ce1 O1 Ce1 118.69(12) . 2
C1 O2 Ce1 96.4(3) . .
C3 O3 Ce1 139.6(3) . .
C6 O5 Ce1 121.3(3) . .
C6 O6 Ce1 170.1(4) 2_556 .
Ce1 O7 H71 115(5) . .
Ce1 O7 H72 119(5) . .
H71 O7 H72 117(7) . .
Ce1 O8 H81 133(4) . .
Ce1 O8 H82 116(5) . .
H81 O8 H82 111(7) . .
Ce1 O9 H91 119(5) . .
Ce1 O9 H92 121(5) . .
H91 O9 H92 89(6) . .
O2 C1 O1 121.9(4) . 2
O2 C1 C2 120.2(4) . .
O1 C1 C2 117.8(4) 2 .
O2 C1 Ce1 59.3(2) . .
O1 C1 Ce1 62.7(2) 2 .
C2 C1 Ce1 176.9(3) . .
C2 C2 C1 177.3(7) 2_655 .
O4 C3 O3 126.0(5) . .
O4 C3 C4 118.8(5) . 2_545
O3 C3 C4 115.1(4) . 2_545
C5 C4 C3 176.6(5) . 2_545
C4 C5 C6 177.2(5) . 2_656
O6 C6 O5 124.8(4) 2_556 .
O6 C6 C5 119.0(4) 2_556 2_656
O5 C6 C5 116.2(4) . 2_656

loop_
_geom_bond_atom_site_label_1
_geom_bond_atom_site_label_2
_geom_bond_distance
_geom_bond_site_symmetry_2
Ce1 O6 2.438(4) .
Ce1 O5 2.474(3) .
Ce1 O3 2.501(3) .
Ce1 O1 2.513(3) .
Ce1 O7 2.517(4) .
Ce1 O8 2.535(4) .
Ce1 O9 2.565(3) .
Ce1 O2 2.619(3) .
Ce1 O1 2.693(3) 2
Ce1 C1 3.027(4) .
O1 C1 1.260(5) 2
O1 Ce1 2.693(3) 2
O2 C1 1.251(6) .
O3 C3 1.262(6) .
O4 C3 1.229(6) .
O5 C6 1.242(6) .
O6 C6 1.241(6) 2_556
O7 H71 0.82(7) .
O7 H72 0.80(7) .
O8 H81 0.81(6) .
O8 H82 0.83(8) .
O9 H91 0.83(8) .
O9 H92 0.89(9) .
C1 O1 1.260(5) 2
C1 C2 1.468(7) .
C2 C2 1.169(10) 2_655
C3 C4 1.472(7) 2_545
C4 C5 1.194(7) .
C4 C3 1.472(7) 2_545
C5 C6 1.456(7) 2_656
C6 O6 1.241(6) 2_556
C6 C5 1.456(7) 2_656

loop_
_geom_torsion_atom_site_label_1
_geom_torsion_atom_site_label_2
_geom_torsion_atom_site_label_3
_geom_torsion_atom_site_label_4
_geom_torsion
_geom_torsion_site_symmetry_1
_geom_torsion_site_symmetry_4
O6 Ce1 O1 C1 8.8(6) . 2
O5 Ce1 O1 C1 -106.3(6) . 2
O3 Ce1 O1 C1 82.6(6) . 2
O7 Ce1 O1 C1 -131.7(6) . 2
O8 Ce1 O1 C1 -60.8(5) . 2
O9 Ce1 O1 C1 76.6(6) . 2
O2 Ce1 O1 C1 164.1(5) . 2
O1 Ce1 O1 C1 154.4(6) 2 2
C1 Ce1 O1 C1 160.2(5) . 2
O6 Ce1 O1 Ce1 -145.58(15) . 2
O5 Ce1 O1 Ce1 99.3(2) . 2
O3 Ce1 O1 Ce1 -71.72(16) . 2
O7 Ce1 O1 Ce1 73.94(16) . 2
O8 Ce1 O1 Ce1 144.85(17) . 2
O9 Ce1 O1 Ce1 -77.8(3) . 2
O2 Ce1 O1 Ce1 9.71(18) . 2
O1 Ce1 O1 Ce1 0.0 2 2
C1 Ce1 O1 Ce1 5.83(15) . 2
O6 Ce1 O2 C1 118.7(3) . .
O5 Ce1 O2 C1 -147.9(3) . .
O3 Ce1 O2 C1 67.6(3) . .
O1 Ce1 O2 C1 -9.4(3) . .
O7 Ce1 O2 C1 -74.8(3) . .
O8 Ce1 O2 C1 -97.6(3) . .
O9 Ce1 O2 C1 139.8(3) . .
O1 Ce1 O2 C1 1.9(3) 2 .
O6 Ce1 O3 C3 -49.7(6) . .
O5 Ce1 O3 C3 44.3(6) . .
O1 Ce1 O3 C3 -144.6(6) . .
O7 Ce1 O3 C3 163.1(5) . .
O8 Ce1 O3 C3 -89.5(6) . .
O9 Ce1 O3 C3 32.3(5) . .
O2 Ce1 O3 C3 104.9(6) . .
O1 Ce1 O3 C3 152.2(6) 2 .
C1 Ce1 O3 C3 127.9(6) . .
O6 Ce1 O5 C6 -2.8(4) . .
O3 Ce1 O5 C6 -85.6(4) . .
O1 Ce1 O5 C6 108.1(3) . .
O7 Ce1 O5 C6 134.1(4) . .
O8 Ce1 O5 C6 63.0(3) . .
O9 Ce1 O5 C6 -73.4(3) . .
O2 Ce1 O5 C6 -149.6(4) . .
O1 Ce1 O5 C6 -174.8(3) 2 .
C1 Ce1 O5 C6 -162.3(3) . .
O5 Ce1 O6 C6 167(2) . 2_556
O3 Ce1 O6 C6 -54(2) . 2_556
O1 Ce1 O6 C6 24(2) . 2_556
O7 Ce1 O6 C6 92(2) . 2_556
O8 Ce1 O6 C6 97(2) . 2_556
O9 Ce1 O6 C6 -128(2) . 2_556
O2 Ce1 O6 C6 -108(2) . 2_556
O1 Ce1 O6 C6 -23(2) 2 2_556
C1 Ce1 O6 C6 -59(2) . 2_556
Ce1 O2 C1 O1 -3.6(5) . 2
Ce1 O2 C1 C2 176.4(4) . .
O6 Ce1 C1 O2 -103.9(4) . .
O5 Ce1 C1 O2 31.1(3) . .
O3 Ce1 C1 O2 -108.9(3) . .
O1 Ce1 C1 O2 171.1(3) . .
O7 Ce1 C1 O2 96.4(3) . .
O8 Ce1 C1 O2 108.0(3) . .
O9 Ce1 C1 O2 -37.9(3) . .
O1 Ce1 C1 O2 -176.6(5) 2 .
O6 Ce1 C1 O1 72.7(4) . 2
O5 Ce1 C1 O1 -152.4(3) . 2
O3 Ce1 C1 O1 67.7(3) . 2
O1 Ce1 C1 O1 -12.4(3) . 2
O7 Ce1 C1 O1 -87.1(3) . 2
O8 Ce1 C1 O1 -75.5(3) . 2
O9 Ce1 C1 O1 138.7(3) . 2
O2 Ce1 C1 O1 176.6(5) . 2
O6 Ce1 C1 C2 174(6) . .
O5 Ce1 C1 C2 -51(6) . .
O3 Ce1 C1 C2 169(6) . .
O1 Ce1 C1 C2 89(6) . .
O7 Ce1 C1 C2 14(6) . .
O8 Ce1 C1 C2 26(6) . .
O9 Ce1 C1 C2 -120(6) . .
O2 Ce1 C1 C2 -82(6) . .
O1 Ce1 C1 C2 101(6) 2 .
O2 C1 C2 C2 160(15) . 2_655
O1 C1 C2 C2 -20(15) 2 2_655
Ce1 C1 C2 C2 -120(14) . 2_655
Ce1 O3 C3 O4 -32.9(10) . .
Ce1 O3 C3 C4 146.1(4) . 2_545
C3 C4 C5 C6 -21(20) 2_545 2_656
Ce1 O5 C6 O6 0.5(6) . 2_556
Ce1 O5 C6 C5 180.0(3) . 2_656
